data_2017114
loop_
_publ_author_name
'Boldog, Ishtvan'
'Lysenko, Andrey B.'
'Rusanov, Eduard B.'
'Chernega, Alexander N.'
'Domasevitch, Konstantin V.'

_publ_section_title
;
 1,3,5-Triphenyladamantane and 1,3,5,7-tetraphenyladamantane
;
_journal_coeditor_code SF3104
_journal_issue 5
_journal_name_full 'Acta Crystallographica Section C'
_journal_page_first o248
_journal_page_last o252
_journal_paper_doi 10.1107/S0108270109013456
_journal_volume 65
_journal_year 2009
_chemical_formula_iupac 'C34 H32'
_chemical_formula_moiety 'C34 H32'
_chemical_formula_sum 'C34 H32'
_chemical_formula_weight 440.60
_chemical_name_systematic
;
1,3,5,7-Tetraphenyladamantane
;
_space_group_IT_number 114
_space_group_name_Hall 'P -4 2n'
_symmetry_cell_setting tetragonal
_symmetry_space_group_name_Hall 'P -4 2n'
_symmetry_space_group_name_H-M 'P -4 21 c'
_atom_sites_solution_hydrogens difmap
_atom_sites_solution_primary direct
_atom_sites_solution_secondary difmap
_audit_creation_method SHELXL-97
_cell_angle_alpha 90.00
_cell_angle_beta 90.00
_cell_angle_gamma 90.00
_cell_formula_units_Z 2
_cell_length_a 12.8260(11)
_cell_length_b 12.8260(11)
_cell_length_c 7.2032(6)
_cell_measurement_reflns_used 4632
_cell_measurement_temperature 213(2)
_cell_measurement_theta_max 28.01
_cell_measurement_theta_min 3.18
_cell_volume 1184.97(17)
_computing_cell_refinement 'IPDS Software (Stoe & Cie, 2000)'
_computing_data_collection 'IPDS Software (Stoe & Cie, 2000)'
_computing_data_reduction 'IPDS Software (Stoe & Cie, 2000)'
_computing_molecular_graphics 'Diamond (Brandenburg, 1999)'
_computing_publication_material 'WinGX (Farrugia, 1999)'
_computing_structure_refinement 'SHELXL97 (Sheldrick, 2008)'
_computing_structure_solution 'SHELXS97 (Sheldrick, 2008)'
_diffrn_ambient_temperature 213(2)
_diffrn_measured_fraction_theta_full 0.983
_diffrn_measured_fraction_theta_max 0.983
_diffrn_measurement_device_type 'Stoe IPDS'
_diffrn_measurement_method '\f oscillation scans'
_diffrn_radiation_monochromator graphite
_diffrn_radiation_source 'fine-focus sealed tube'
_diffrn_radiation_type MoK\a
_diffrn_radiation_wavelength 0.71073
_diffrn_reflns_av_R_equivalents 0.0280
_diffrn_reflns_av_sigmaI/netI 0.0260
_diffrn_reflns_limit_h_max 7
_diffrn_reflns_limit_h_min -16
_diffrn_reflns_limit_k_max 16
_diffrn_reflns_limit_k_min -16
_diffrn_reflns_limit_l_max 8
_diffrn_reflns_limit_l_min -8
_diffrn_reflns_number 4632
_diffrn_reflns_theta_full 28.01
_diffrn_reflns_theta_max 28.01
_diffrn_reflns_theta_min 3.18
_diffrn_standards_decay_% 0
_exptl_absorpt_coefficient_mu 0.069
_exptl_absorpt_correction_type none
_exptl_crystal_colour colorless
_exptl_crystal_density_diffrn 1.235
_exptl_crystal_density_method 'not measured'
_exptl_crystal_description prism
_exptl_crystal_F_000 472
_exptl_crystal_size_max 0.26
_exptl_crystal_size_mid 0.23
_exptl_crystal_size_min 0.22
_refine_diff_density_max 0.241
_refine_diff_density_min -0.137
_refine_ls_extinction_method none
_refine_ls_goodness_of_fit_ref 0.924
_refine_ls_hydrogen_treatment refall
_refine_ls_matrix_type full
_refine_ls_number_parameters 110
_refine_ls_number_reflns 822
_refine_ls_number_restraints 0
_refine_ls_restrained_S_all 0.924
_refine_ls_R_factor_all 0.0442
_refine_ls_R_factor_gt 0.0348
_refine_ls_shift/su_max 0.000
_refine_ls_shift/su_mean 0.000
_refine_ls_structure_factor_coef Fsqd
_refine_ls_weighting_details 'calc w=1/[\s^2^(Fo^2^)+(0.0621P)^2^+0.0000P] where P=(Fo^2^+2Fc^2^)/3'
_refine_ls_weighting_scheme calc
_refine_ls_wR_factor_gt 0.0817
_refine_ls_wR_factor_ref 0.0840
_reflns_number_gt 643
_reflns_number_total 822
_reflns_threshold_expression >2sigma(I)
_cod_data_source_file sf3104.cif
_cod_data_source_block II
_cod_depositor_comments
;
The following automatic conversions were performed:
'_symmetry_cell_setting' value 'Tetragonal' changed to 'tetragonal'
according to '/home/saulius/struct/CIF-dictionaries/cif_core.dic'
dictionary named 'cif_core.dic' version 2.4.1 from 2010-06-29.

Automatic conversion script
Id: cif_fix_enum 1527 2010-12-29 10:47:43Z saulius 

The following automatic conversions were performed:

'_symmetry_cell_setting' value 'Tetragonal' changed to 'tetragonal'
according to /home/saulius/struct/CIF-dictionaries/cif_core.dic
dictionary named 'cif_core.dic' version 2.4.1 from 2010-06-29.

Automatic conversion script
Id: cif_fix_values 1715 2011-07-08 13:25:40Z adriana 
;
_cod_original_sg_symbol_H-M 'P -421c'
_cod_database_code 2017114
_cod_database_fobs_code 2017114

loop_
_symmetry_equiv_pos_as_xyz
'x, y, z'
'-x, -y, z'
'x+1/2, -y+1/2, -z+1/2'
'-x+1/2, y+1/2, -z+1/2'
'y+1/2, x+1/2, z+1/2'
'-y+1/2, -x+1/2, z+1/2'
'-y, x, -z'
'y, -x, -z'

loop_
_atom_site_type_symbol
_atom_site_label
_atom_site_fract_x
_atom_site_fract_y
_atom_site_fract_z
_atom_site_U_iso_or_equiv
_atom_site_adp_type
_atom_site_calc_flag
_atom_site_refinement_flags
_atom_site_occupancy
_atom_site_disorder_assembly
_atom_site_disorder_group
C C1 0.09921(11) -0.00935(12) 0.1255(2) 0.0206(3) Uani d . 1 . .
C C2 0.0000 0.0000 0.2467(3) 0.0208(4) Uani d S 1 . .
C C3 0.10631(12) 0.08913(11) 0.0023(2) 0.0214(3) Uani d . 1 . .
C C4 0.19290(11) -0.02061(13) 0.2568(2) 0.0243(4) Uani d . 1 . .
C C5 0.19726(14) -0.10637(15) 0.3787(3) 0.0321(4) Uani d . 1 . .
C C6 0.27811(15) -0.11675(17) 0.5066(3) 0.0411(5) Uani d . 1 . .
C C7 0.35595(16) -0.04211(19) 0.5169(3) 0.0462(5) Uani d . 1 . .
C C8 0.35344(15) 0.04244(18) 0.3983(3) 0.0423(5) Uani d . 1 . .
C C9 0.27237(12) 0.05320(15) 0.2690(3) 0.0317(4) Uani d . 1 . .
H H2 -0.0065(17) -0.0629(14) 0.325(3) 0.031(5) Uiso d . 1 . .
H H3A 0.1715(13) 0.0861(13) -0.076(3) 0.017(4) Uiso d . 1 . .
H H3B 0.1113(14) 0.1522(15) 0.080(3) 0.022(4) Uiso d . 1 . .
H H5 0.1415(16) -0.1612(15) 0.377(3) 0.032(5) Uiso d . 1 . .
H H6 0.2775(16) -0.1757(17) 0.584(3) 0.044(6) Uiso d . 1 . .
H H7 0.4126(18) -0.0507(17) 0.600(4) 0.052(7) Uiso d . 1 . .
H H8 0.409(2) 0.0955(19) 0.404(4) 0.054(6) Uiso d . 1 . .
H H9 0.2703(16) 0.1148(15) 0.187(3) 0.036(6) Uiso d . 1 . .

loop_
_atom_site_aniso_label
_atom_site_aniso_U_11
_atom_site_aniso_U_22
_atom_site_aniso_U_33
_atom_site_aniso_U_12
_atom_site_aniso_U_13
_atom_site_aniso_U_23
C1 0.0214(7) 0.0243(7) 0.0160(7) 0.0012(6) -0.0013(6) -0.0004(6)
C2 0.0235(10) 0.0221(10) 0.0168(10) 0.0006(9) 0.000 0.000
C3 0.0223(7) 0.0236(7) 0.0184(8) -0.0017(5) 0.0000(7) -0.0008(7)
C4 0.0222(7) 0.0328(8) 0.0177(9) 0.0049(6) 0.0007(6) -0.0042(7)
C5 0.0293(8) 0.0401(10) 0.0270(10) 0.0066(7) -0.0015(7) 0.0017(8)
C6 0.0387(10) 0.0568(12) 0.0278(10) 0.0168(9) -0.0036(9) 0.0072(11)
C7 0.0312(9) 0.0751(15) 0.0322(11) 0.0129(10) -0.0115(9) -0.0069(11)
C8 0.0265(9) 0.0609(13) 0.0397(12) -0.0003(8) -0.0079(9) -0.0108(11)
C9 0.0256(8) 0.0408(10) 0.0287(10) 0.0008(7) -0.0004(8) -0.0050(8)

loop_
_atom_type_symbol
_atom_type_description
_atom_type_scat_dispersion_real
_atom_type_scat_dispersion_imag
_atom_type_scat_source
C C 0.0033 0.0000 'International Tables Vol C Tables 4.2.6.8 and 6.1.1.4'
H H 0.0000 0.0000 'International Tables Vol C Tables 4.2.6.8 and 6.1.1.4'

loop_
_geom_angle_atom_site_label_1
_geom_angle_atom_site_label_2
_geom_angle_atom_site_label_3
_geom_angle_site_symmetry_1
_geom_angle_site_symmetry_3
_geom_angle
_geom_angle_publ_flag
C4 C1 C3 . . 112.59(12) n
C4 C1 C2 . . 107.63(13) n
C3 C1 C2 . . 107.98(11) n
C4 C1 C3 . 8 110.79(12) n
C3 C1 C3 . 8 108.62(11) n
C2 C1 C3 . 8 109.14(11) n
C1 C2 C1 2 . 111.33(19) n
C1 C2 H2 2 . 108.4(12) n
C1 C2 H2 . . 109.1(13) n
C1 C3 C1 . 7 111.16(14) n
C1 C3 H3A . . 109.7(10) n
C1 C3 H3A 7 . 109.7(10) n
C1 C3 H3B . . 110.5(11) n
C1 C3 H3B 7 . 108.6(10) n
H3A C3 H3B . . 107.1(14) n
C9 C4 C5 . . 117.53(16) n
C9 C4 C1 . . 123.15(15) n
C5 C4 C1 . . 119.24(13) n
C6 C5 C4 . . 121.09(18) n
C6 C5 H5 . . 118.2(12) n
C4 C5 H5 . . 120.8(12) n
C7 C6 C5 . . 120.4(2) n
C7 C6 H6 . . 122.0(13) n
C5 C6 H6 . . 117.6(13) n
C8 C7 C6 . . 119.53(19) n
C8 C7 H7 . . 119.9(14) n
C6 C7 H7 . . 120.5(14) n
C7 C8 C9 . . 120.4(2) n
C7 C8 H8 . . 120.1(14) n
C9 C8 H8 . . 119.6(15) n
C4 C9 C8 . . 121.12(19) n
C4 C9 H9 . . 119.1(12) n
C8 C9 H9 . . 119.8(12) n

loop_
_geom_bond_atom_site_label_1
_geom_bond_atom_site_label_2
_geom_bond_site_symmetry_2
_geom_bond_distance
_geom_bond_publ_flag
C1 C4 . 1.536(2) n
C1 C3 . 1.546(2) n
C1 C2 . 1.548(2) n
C1 C3 8 1.552(2) n
C2 H2 . 0.987(19) n
C3 H3A . 1.009(18) n
C3 H3B . 0.984(19) n
C4 C9 . 1.394(2) n
C4 C5 . 1.409(3) n
C5 C6 . 1.394(3) n
C5 H5 . 1.00(2) n
C6 C7 . 1.385(3) n
C6 H6 . 0.94(2) n
C7 C8 . 1.381(3) n
C7 H7 . 0.95(2) n
C8 C9 . 1.403(3) n
C8 H8 . 0.99(3) n
C9 H9 . 0.99(2) n

loop_
_geom_torsion_atom_site_label_1
_geom_torsion_atom_site_label_2
_geom_torsion_atom_site_label_3
_geom_torsion_atom_site_label_4
_geom_torsion_site_symmetry_1
_geom_torsion_site_symmetry_2
_geom_torsion_site_symmetry_3
_geom_torsion_site_symmetry_4
_geom_torsion
_geom_torsion_publ_flag
C4 C1 C2 C1 . . . 2 -178.79(13) n
C3 C1 C2 C1 . . . 2 59.42(10) n
C3 C1 C2 C1 8 . . 2 -58.49(10) n
C4 C1 C3 C1 . . . 7 -178.78(14) n
C2 C1 C3 C1 . . . 7 -60.10(15) n
C3 C1 C3 C1 8 . . 7 58.14(12) n
C3 C1 C4 C9 . . . . 3.1(2) n
C2 C1 C4 C9 . . . . -115.82(16) n
C3 C1 C4 C9 8 . . . 124.92(17) n
C3 C1 C4 C5 . . . . 179.64(15) y
C2 C1 C4 C5 . . . . 60.75(17) y
C3 C1 C4 C5 8 . . . -58.51(19) y
C9 C4 C5 C6 . . . . 0.0(3) n
C1 C4 C5 C6 . . . . -176.72(17) n
C4 C5 C6 C7 . . . . 0.3(3) n
C5 C6 C7 C8 . . . . -0.5(3) n
C6 C7 C8 C9 . . . . 0.4(3) n
C5 C4 C9 C8 . . . . -0.2(3) n
C1 C4 C9 C8 . . . . 176.43(16) n
C7 C8 C9 C4 . . . . 0.0(3) n
